data_7102499
loop_
_publ_author_name
'Mareque-Rivas, Juan C'
'Torres Mart\'in de Rosales, Rafael'
'Parsons, Simon'

_publ_section_title
;
 The affinity of phosphates to zinc(II) complexes can be increased with
 hydrogen bond donors.
;
_journal_issue 5
_journal_name_full 'Chemical communications (Cambridge, England)'
_journal_page_first 610
_journal_page_last 611
_journal_paper_doi 10.1039/b314616b
_journal_year 2004
_chemical_formula_moiety '[(C18 H20 N6 ) Zn][NO3]2'
_chemical_formula_sum 'C18 H20 N8 O6 Zn'
_chemical_formula_weight 509.79
_chemical_name_systematic
;
?
;
_space_group_IT_number 15
_symmetry_cell_setting monoclinic
_symmetry_space_group_name_Hall '-I 2ya'
_symmetry_space_group_name_H-M 'I 1 2/a 1'
_atom_sites_solution_hydrogens geom
_atom_sites_solution_primary direct
_atom_sites_solution_secondary difmap
_audit_creation_method SHELXL-97
_cell_angle_alpha 90.00
_cell_angle_beta 104.670(4)
_cell_angle_gamma 90.00
_cell_formula_units_Z 8
_cell_length_a 14.7313(12)
_cell_length_b 13.7642(11)
_cell_length_c 21.372(2)
_cell_measurement_reflns_used 6733
_cell_measurement_temperature 150(2)
_cell_measurement_theta_max 29
_cell_measurement_theta_min 2.5
_cell_volume 4192.1(6)
_computing_structure_refinement 'SHELXL-97 (Sheldrick, 1997)'
_computing_structure_solution 'SHELXS-97 (Sheldrick, 1990)'
_diffrn_ambient_temperature 150(2)
_diffrn_measured_fraction_theta_full 0.940
_diffrn_measured_fraction_theta_max 0.940
_diffrn_measurement_device_type 'Bruker Smart Apex ccd'
_diffrn_measurement_method Omega
_diffrn_radiation_monochromator graphite
_diffrn_radiation_source 'fine-focus sealed tube'
_diffrn_radiation_type MoK\a
_diffrn_radiation_wavelength 0.71073
_diffrn_reflns_av_R_equivalents 0.0430
_diffrn_reflns_av_sigmaI/netI 0.0326
_diffrn_reflns_limit_h_max 18
_diffrn_reflns_limit_h_min -19
_diffrn_reflns_limit_k_max 18
_diffrn_reflns_limit_k_min 0
_diffrn_reflns_limit_l_max 28
_diffrn_reflns_limit_l_min 0
_diffrn_reflns_number 24789
_diffrn_reflns_theta_full 28.83
_diffrn_reflns_theta_max 28.83
_diffrn_reflns_theta_min 1.78
_exptl_absorpt_coefficient_mu 1.227
_exptl_absorpt_correction_T_max 1
_exptl_absorpt_correction_T_min 0.758
_exptl_absorpt_correction_type multi-scan
_exptl_absorpt_process_details Sadabs
_exptl_crystal_colour colourless
_exptl_crystal_density_diffrn 1.615
_exptl_crystal_density_method 'not measured'
_exptl_crystal_description block
_exptl_crystal_F_000 2096
_exptl_crystal_size_max 0.50
_exptl_crystal_size_mid 0.50
_exptl_crystal_size_min 0.33
_refine_diff_density_max 1.997
_refine_diff_density_min -0.613
_refine_diff_density_rms 0.111
_refine_ls_extinction_method none
_refine_ls_goodness_of_fit_ref 1.080
_refine_ls_hydrogen_treatment mixed
_refine_ls_matrix_type full
_refine_ls_number_parameters 314
_refine_ls_number_reflns 5146
_refine_ls_number_restraints 0
_refine_ls_restrained_S_all 1.080
_refine_ls_R_factor_all 0.0512
_refine_ls_R_factor_gt 0.0475
_refine_ls_shift/su_max 0.001
_refine_ls_shift/su_mean 0.000
_refine_ls_structure_factor_coef Fsqd
_refine_ls_weighting_details 'calc w=1/[\s^2^(Fo^2^)+(0.0683P)^2^+12.1090P] where P=(Fo^2^+2Fc^2^)/3'
_refine_ls_weighting_scheme calc
_refine_ls_wR_factor_gt 0.1251
_refine_ls_wR_factor_ref 0.1275
_reflns_number_gt 4752
_reflns_number_total 5146
_reflns_threshold_expression >2sigma(I)
_cod_data_source_file b314616b.txt
_cod_data_source_block RR175A
_cod_depositor_comments
;
The following automatic conversions were performed:
'_exptl_absorpt_correction_type' value 'Multiscan' changed to 'multi-scan'
according to '/home/saulius/struct/CIF-dictionaries/cif_core.dic'
dictionary named 'cif_core.dic' version 2.4.1 from 2010-06-29.

Automatic conversion script
Id: cif_fix_enum 1527 2010-12-29 10:47:43Z saulius 

The following automatic conversions were performed:

'_symmetry_cell_setting' tag value 'Monclinic' was replaced with
'monoclinic' value.

Automatic conversion script
Id: cif_fix_values 1646 2011-03-28 12:23:43Z adriana 
;
_cod_original_sg_symbol_H-M I2/a
_cod_database_code 7102499

loop_
_symmetry_equiv_pos_as_xyz
'x, y, z'
'-x+1/2, y, -z'
'x+1/2, y+1/2, z+1/2'
'-x+1, y+1/2, -z+1/2'
'-x, -y, -z'
'x-1/2, -y, z'
'-x+1/2, -y+1/2, -z+1/2'
'x, -y+1/2, z+1/2'

loop_
_atom_site_label
_atom_site_type_symbol
_atom_site_fract_x
_atom_site_fract_y
_atom_site_fract_z
_atom_site_U_iso_or_equiv
_atom_site_adp_type
_atom_site_occupancy
_atom_site_symmetry_multiplicity
_atom_site_calc_flag
_atom_site_refinement_flags
Zn Zn 0.112729(19) 0.59749(2) 0.195415(13) 0.01638(11) Uani 1 1 d .
N1 N -0.00646(15) 0.69418(15) 0.18149(10) 0.0181(4) Uani 1 1 d .
C1 C -0.00446(18) 0.76811(19) 0.13218(13) 0.0221(5) Uani 1 1 d .
H1A H -0.0193 0.8323 0.1480 0.027 Uiso 1 1 calc R
H1B H -0.0536 0.7529 0.0924 0.027 Uiso 1 1 calc R
N2 N 0.14906(14) 0.69973(15) 0.13364(10) 0.0177(4) Uani 1 1 d .
C2 C 0.08923(18) 0.77384(18) 0.11593(11) 0.0186(5) Uani 1 1 d .
C3 C 0.1105(2) 0.85352(19) 0.08231(12) 0.0234(5) Uani 1 1 d .
H3A H 0.0671 0.9055 0.0705 0.028 Uiso 1 1 calc R
C4 C 0.1955(2) 0.8562(2) 0.06631(13) 0.0265(6) Uani 1 1 d .
H4A H 0.2120 0.9105 0.0440 0.032 Uiso 1 1 calc R
C5 C 0.25669(19) 0.7783(2) 0.08330(13) 0.0245(5) Uani 1 1 d .
H5A H 0.3150 0.7776 0.0719 0.029 Uiso 1 1 calc R
C6 C 0.23127(18) 0.70205(19) 0.11707(12) 0.0209(5) Uani 1 1 d .
H6A H 0.2734 0.6491 0.1291 0.025 Uiso 1 1 calc R
C11 C 0.00115(19) 0.73661(19) 0.24581(12) 0.0221(5) Uani 1 1 d .
H11A H -0.0596 0.7662 0.2471 0.027 Uiso 1 1 calc R
H11B H 0.0493 0.7885 0.2540 0.027 Uiso 1 1 calc R
N12 N 0.08575(15) 0.58889(15) 0.28679(10) 0.0196(4) Uani 1 1 d .
C12 C 0.02744(18) 0.66036(19) 0.29768(12) 0.0208(5) Uani 1 1 d .
C13 C -0.0041(2) 0.6649(2) 0.35274(13) 0.0257(5) Uani 1 1 d .
H13A H -0.0464 0.7144 0.3583 0.031 Uiso 1 1 calc R
C14 C 0.0279(2) 0.5944(2) 0.40075(14) 0.0291(6) Uani 1 1 d .
H14A H 0.0079 0.5964 0.4397 0.035 Uiso 1 1 calc R
C15 C 0.0874(2) 0.5232(2) 0.39172(13) 0.0255(5) Uani 1 1 d .
H15A H 0.1103 0.4763 0.4245 0.031 Uiso 1 1 calc R
C16 C 0.11464(18) 0.52016(19) 0.33255(12) 0.0226(5) Uani 1 1 d .
N17 N 0.16857(18) 0.44675(19) 0.32114(13) 0.0281(5) Uani 1 1 d .
H17B H 0.198(3) 0.408(3) 0.3569(19) 0.032(9) Uiso 1 1 d .
H17A H 0.192(3) 0.451(3) 0.2909(19) 0.032(9) Uiso 1 1 d .
C21 C -0.08794(18) 0.62848(19) 0.16169(12) 0.0206(5) Uani 1 1 d .
H21A H -0.1441 0.6666 0.1401 0.025 Uiso 1 1 calc R
H21B H -0.1003 0.5975 0.2005 0.025 Uiso 1 1 calc R
N22 N 0.01727(14) 0.51197(15) 0.13027(10) 0.0181(4) Uani 1 1 d .
C22 C -0.07075(17) 0.55095(18) 0.11624(12) 0.0192(5) Uani 1 1 d .
C23 C -0.14150(19) 0.5192(2) 0.06557(13) 0.0259(5) Uani 1 1 d .
H23A H -0.2017 0.5487 0.0561 0.031 Uiso 1 1 calc R
C24 C -0.1226(2) 0.4418(2) 0.02799(14) 0.0285(6) Uani 1 1 d .
H24A H -0.1707 0.4180 -0.0071 0.034 Uiso 1 1 calc R
C25 C -0.0358(2) 0.4007(2) 0.04141(14) 0.0261(6) Uani 1 1 d .
H25A H -0.0231 0.3478 0.0163 0.031 Uiso 1 1 calc R
C26 C 0.03563(18) 0.43818(19) 0.09357(12) 0.0206(5) Uani 1 1 d .
N27 N 0.12248(18) 0.40052(19) 0.10654(14) 0.0297(5) Uani 1 1 d .
H27A H 0.165(3) 0.422(3) 0.1368(19) 0.034(10) Uiso 1 1 d .
H27B H 0.134(3) 0.348(3) 0.085(2) 0.044(11) Uiso 1 1 d .
N1A N 0.30307(16) 0.57018(17) 0.24730(11) 0.0232(4) Uani 1 1 d .
O1A O 0.23763(13) 0.51712(13) 0.21157(9) 0.0233(4) Uani 1 1 d .
O2A O 0.28068(15) 0.65132(14) 0.26324(10) 0.0291(4) Uani 1 1 d .
O3A O 0.38317(15) 0.53901(18) 0.26327(13) 0.0425(6) Uani 1 1 d .
N2A N 0.17144(17) 0.17363(17) 0.04940(11) 0.0255(5) Uani 1 1 d .
O4A O 0.1659(2) 0.08570(17) 0.03735(13) 0.0447(6) Uani 1 1 d .
O5A O 0.23965(17) 0.20681(17) 0.09144(12) 0.0432(6) Uani 1 1 d .
O6A O 0.10776(17) 0.23034(18) 0.02149(11) 0.0397(6) Uani 1 1 d .

loop_
_atom_site_aniso_label
_atom_site_aniso_U_11
_atom_site_aniso_U_22
_atom_site_aniso_U_33
_atom_site_aniso_U_23
_atom_site_aniso_U_13
_atom_site_aniso_U_12
Zn 0.01576(16) 0.01624(16) 0.01650(16) -0.00008(10) 0.00287(11) 0.00075(9)
N1 0.0194(10) 0.0179(10) 0.0170(9) 0.0010(8) 0.0048(8) 0.0007(8)
C1 0.0213(12) 0.0235(12) 0.0215(12) 0.0079(10) 0.0053(9) 0.0064(9)
N2 0.0185(10) 0.0179(10) 0.0161(9) -0.0025(8) 0.0034(8) -0.0003(8)
C2 0.0214(12) 0.0198(11) 0.0143(10) -0.0024(9) 0.0039(9) 0.0010(9)
C3 0.0281(13) 0.0222(12) 0.0207(12) 0.0025(10) 0.0075(10) 0.0030(10)
C4 0.0327(15) 0.0239(13) 0.0248(13) 0.0036(10) 0.0110(11) -0.0023(11)
C5 0.0218(12) 0.0313(14) 0.0211(12) -0.0023(10) 0.0071(10) -0.0042(10)
C6 0.0211(12) 0.0212(12) 0.0203(11) -0.0030(9) 0.0053(9) 0.0007(9)
C11 0.0267(13) 0.0197(12) 0.0204(12) -0.0009(9) 0.0068(10) 0.0005(9)
N12 0.0195(10) 0.0201(10) 0.0184(10) 0.0010(8) 0.0035(8) -0.0005(8)
C12 0.0199(12) 0.0231(12) 0.0190(11) -0.0027(9) 0.0044(9) -0.0036(9)
C13 0.0266(13) 0.0299(14) 0.0217(12) -0.0042(10) 0.0079(10) -0.0026(10)
C14 0.0303(15) 0.0389(16) 0.0187(12) -0.0006(11) 0.0072(11) -0.0089(12)
C15 0.0270(13) 0.0290(14) 0.0183(12) 0.0047(10) 0.0019(10) -0.0085(10)
C16 0.0212(12) 0.0235(12) 0.0204(12) 0.0034(10) 0.0003(10) -0.0051(9)
N17 0.0301(13) 0.0281(12) 0.0260(12) 0.0085(10) 0.0069(10) 0.0056(10)
C21 0.0163(11) 0.0245(12) 0.0213(12) -0.0008(10) 0.0053(9) 0.0005(9)
N22 0.0168(10) 0.0180(10) 0.0186(10) -0.0007(8) 0.0032(8) -0.0002(7)
C22 0.0162(11) 0.0207(11) 0.0203(11) 0.0019(9) 0.0035(9) -0.0005(9)
C23 0.0179(12) 0.0318(14) 0.0256(13) -0.0038(11) 0.0013(10) 0.0001(10)
C24 0.0226(13) 0.0362(15) 0.0238(13) -0.0073(11) 0.0002(10) -0.0044(11)
C25 0.0254(14) 0.0269(14) 0.0241(13) -0.0075(10) 0.0029(11) -0.0039(10)
C26 0.0210(12) 0.0192(11) 0.0211(11) -0.0015(9) 0.0045(9) -0.0013(9)
N27 0.0232(12) 0.0284(13) 0.0341(14) -0.0145(10) 0.0010(10) 0.0028(9)
N1A 0.0212(11) 0.0255(11) 0.0224(11) -0.0002(9) 0.0046(9) 0.0041(8)
O1A 0.0242(9) 0.0203(9) 0.0242(9) -0.0041(7) 0.0038(7) 0.0029(7)
O2A 0.0334(11) 0.0216(9) 0.0294(10) -0.0074(8) 0.0024(8) 0.0034(8)
O3A 0.0215(11) 0.0428(13) 0.0557(15) -0.0150(11) -0.0037(10) 0.0088(9)
N2A 0.0270(12) 0.0263(11) 0.0226(11) -0.0019(9) 0.0054(9) 0.0056(9)
O4A 0.0558(16) 0.0277(12) 0.0501(15) -0.0133(10) 0.0127(12) 0.0023(10)
O5A 0.0370(13) 0.0335(12) 0.0465(14) 0.0007(10) -0.0125(10) -0.0015(10)
O6A 0.0392(13) 0.0458(14) 0.0289(11) -0.0012(10) -0.0010(9) 0.0205(10)

loop_
_atom_type_symbol
_atom_type_description
_atom_type_scat_dispersion_real
_atom_type_scat_dispersion_imag
_atom_type_scat_source
C C 0.0033 0.0016 'International Tables Vol C Tables 4.2.6.8 and 6.1.1.4'
H H 0.0000 0.0000 'International Tables Vol C Tables 4.2.6.8 and 6.1.1.4'
N N 0.0061 0.0033 'International Tables Vol C Tables 4.2.6.8 and 6.1.1.4'
O O 0.0106 0.0060 'International Tables Vol C Tables 4.2.6.8 and 6.1.1.4'
Zn Zn 0.2839 1.4301 'International Tables Vol C Tables 4.2.6.8 and 6.1.1.4'

loop_
_geom_angle_atom_site_label_1
_geom_angle_atom_site_label_2
_geom_angle_atom_site_label_3
_geom_angle
N22 Zn N2 101.33(8)
N22 Zn N12 109.71(8)
N2 Zn N12 140.10(8)
N22 Zn O1A 103.19(8)
N2 Zn O1A 96.01(8)
N12 Zn O1A 100.51(8)
N22 Zn N1 82.43(8)
N2 Zn N1 80.08(8)
N12 Zn N1 79.85(8)
O1A Zn N1 173.77(8)
C11 N1 C1 112.6(2)
C11 N1 C21 112.02(19)
C1 N1 C21 112.4(2)
C11 N1 Zn 104.39(15)
C1 N1 Zn 111.19(15)
C21 N1 Zn 103.60(15)
N1 C1 C2 112.8(2)
C2 N2 C6 118.7(2)
C2 N2 Zn 115.86(16)
C6 N2 Zn 125.02(17)
N2 C2 C3 121.9(2)
N2 C2 C1 118.1(2)
C3 C2 C1 120.0(2)
C4 C3 C2 119.1(2)
C3 C4 C5 119.0(2)
C6 C5 C4 118.7(2)
N2 C6 C5 122.5(2)
N1 C11 C12 110.8(2)
C16 N12 C12 118.6(2)
C16 N12 Zn 128.05(18)
C12 N12 Zn 113.26(17)
N12 C12 C13 123.0(2)
N12 C12 C11 115.7(2)
C13 C12 C11 121.4(2)
C12 C13 C14 118.1(3)
C15 C14 C13 120.2(3)
C14 C15 C16 119.0(3)
N17 C16 N12 119.2(2)
N17 C16 C15 119.8(2)
N12 C16 C15 121.0(3)
N1 C21 C22 111.2(2)
C26 N22 C22 119.1(2)
C26 N22 Zn 127.88(17)
C22 N22 Zn 111.66(16)
N22 C22 C23 122.6(2)
N22 C22 C21 116.2(2)
C23 C22 C21 121.1(2)
C22 C23 C24 118.2(3)
C25 C24 C23 120.5(3)
C24 C25 C26 118.9(3)
N27 C26 N22 119.4(2)
N27 C26 C25 119.9(2)
N22 C26 C25 120.7(2)
O3A N1A O2A 123.2(2)
O3A N1A O1A 119.3(2)
O2A N1A O1A 117.5(2)
N1A O1A Zn 106.90(14)
O4A N2A O6A 120.7(3)
O4A N2A O5A 120.4(3)
O6A N2A O5A 118.9(2)

loop_
_geom_bond_atom_site_label_1
_geom_bond_atom_site_label_2
_geom_bond_distance
Zn N22 2.076(2)
Zn N2 2.090(2)
Zn N12 2.093(2)
Zn O1A 2.0993(19)
Zn N1 2.163(2)
N1 C11 1.471(3)
N1 C1 1.471(3)
N1 C21 1.477(3)
C1 C2 1.508(3)
N2 C2 1.339(3)
N2 C6 1.345(3)
C2 C3 1.390(4)
C3 C4 1.380(4)
C4 C5 1.388(4)
C5 C6 1.378(4)
C11 C12 1.504(4)
N12 C16 1.350(3)
N12 C12 1.364(3)
C12 C13 1.372(4)
C13 C14 1.404(4)
C14 C15 1.360(4)
C15 C16 1.421(4)
C16 N17 1.345(4)
C21 C22 1.507(4)
N22 C26 1.352(3)
N22 C22 1.365(3)
C22 C23 1.371(4)
C23 C24 1.403(4)
C24 C25 1.361(4)
C25 C26 1.422(4)
C26 N27 1.343(4)
N1A O3A 1.220(3)
N1A O2A 1.237(3)
N1A O1A 1.293(3)
N2A O4A 1.236(3)
N2A O6A 1.250(3)
N2A O5A 1.252(3)
